data_4126672
loop_
_publ_author_name
'Forster, Francis'
'Metsanen, Toni T.'
'Irran, Elisabeth'
'Hrobarik, Peter'
'Oestreich, Martin'

_publ_section_title
;
 Cooperative Al-H Bond Activation in DIBAL-H: Catalytic Generation of an
 Alumenium-Ion-Like Lewis Acid for Hydrodefluorinative Friedel-Crafts
 Alkylation.
;
_journal_name_full 'Journal of the American Chemical Society'
_journal_paper_doi 10.1021/jacs.7b09444
_journal_year 2017
_chemical_formula_moiety 'C50 H77 Al P Ru S, C24 B F20, C6 H5 F'
_chemical_formula_sum 'C80 H82 Al B F21 P Ru S'
_chemical_formula_weight 1644.35
_chemical_name_systematic
; 
 ? 
;
_space_group_IT_number 2
_symmetry_cell_setting triclinic
_symmetry_space_group_name_Hall '-P 1'
_symmetry_space_group_name_H-M 'P -1'
_atom_sites_solution_hydrogens geom
_atom_sites_solution_primary direct
_atom_sites_solution_secondary difmap
_audit_creation_method 'CrysAlisPro 1.171.38.43c (Rigaku OD, 2015)'
_cell_angle_alpha 95.332(2)
_cell_angle_beta 99.221(3)
_cell_angle_gamma 104.606(3)
_cell_formula_units_Z 2
_cell_length_a 12.6837(4)
_cell_length_b 16.9732(4)
_cell_length_c 18.0405(5)
_cell_measurement_reflns_used 13013
_cell_measurement_temperature 150(2)
_cell_measurement_theta_max 73.3740
_cell_measurement_theta_min 2.4770
_cell_volume 3673.41(19)
_computing_cell_refinement 'CrysAlisPro 1.171.38.43c (Rigaku OD, 2015)'
_computing_data_collection 'CrysAlisPro 1.171.38.43c (Rigaku OD, 2015)'
_computing_data_reduction 'CrysAlisPro 1.171.38.43c (Rigaku OD, 2015)'
_computing_structure_refinement 'SHELXL-97 (Sheldrick, 1997)'
_computing_structure_solution 'SHELXS-97 (Sheldrick, 1990)'
_diffrn_ambient_environment N~2~
_diffrn_ambient_temperature 150.00(10)
_diffrn_detector 'CCD plate'
_diffrn_detector_area_resol_mean 10.5435
_diffrn_detector_type Atlas
_diffrn_measured_fraction_theta_full 0.999
_diffrn_measured_fraction_theta_max 0.999
_diffrn_measurement_device 'four-circle diffractometer'
_diffrn_measurement_device_type 'SuperNova, Single source at offset, Atlas'
_diffrn_measurement_method '\w scans'
_diffrn_radiation_monochromator mirror
_diffrn_radiation_probe x-ray
_diffrn_radiation_type 'Cu K\a'
_diffrn_radiation_wavelength 1.54184
_diffrn_reflns_av_R_equivalents 0.0474
_diffrn_reflns_av_sigmaI/netI 0.0577
_diffrn_reflns_limit_h_max 15
_diffrn_reflns_limit_h_min -13
_diffrn_reflns_limit_k_max 20
_diffrn_reflns_limit_k_min -18
_diffrn_reflns_limit_l_max 17
_diffrn_reflns_limit_l_min -21
_diffrn_reflns_number 25864
_diffrn_reflns_theta_full 67.50
_diffrn_reflns_theta_max 67.50
_diffrn_reflns_theta_min 2.51
_diffrn_source 'sealed X-ray tube'
_diffrn_source_type 'SuperNova (Cu) X-ray Source'
_exptl_absorpt_coefficient_mu 3.175
_exptl_absorpt_correction_T_max 0.6684
_exptl_absorpt_correction_T_min 0.5391
_exptl_crystal_colour red
_exptl_crystal_density_diffrn 1.487
_exptl_crystal_density_method 'not measured'
_exptl_crystal_description block
_exptl_crystal_F_000 1688
_exptl_crystal_size_max 0.22
_exptl_crystal_size_mid 0.14
_exptl_crystal_size_min 0.14
_refine_diff_density_max 1.464
_refine_diff_density_min -1.006
_refine_diff_density_rms 0.115
_refine_ls_extinction_method none
_refine_ls_goodness_of_fit_ref 1.082
_refine_ls_hydrogen_treatment mixed
_refine_ls_matrix_type full
_refine_ls_number_parameters 965
_refine_ls_number_reflns 13225
_refine_ls_number_restraints 17
_refine_ls_restrained_S_all 1.082
_refine_ls_R_factor_all 0.0766
_refine_ls_R_factor_gt 0.0643
_refine_ls_shift/su_max 0.001
_refine_ls_shift/su_mean 0.000
_refine_ls_structure_factor_coef Fsqd
_refine_ls_weighting_details 'calc w=1/[\s^2^(Fo^2^)+(0.0778P)^2^+19.3028P] where P=(Fo^2^+2Fc^2^)/3'
_refine_ls_weighting_scheme calc
_refine_ls_wR_factor_gt 0.1920
_refine_ls_wR_factor_ref 0.1996
_reflns_number_gt 11036
_reflns_number_total 13225
_reflns_threshold_expression >2sigma(I)
_cod_data_source_file ja7b09444_si_002.cif
_cod_data_source_block cu-1942
_cod_original_cell_volume 3673.40(18)
_cod_original_sg_symbol_H-M P-1
_cod_database_code 4126672

loop_
_symmetry_equiv_pos_as_xyz
'x, y, z'
'-x, -y, -z'

loop_
_atom_site_label
_atom_site_type_symbol
_atom_site_fract_x
_atom_site_fract_y
_atom_site_fract_z
_atom_site_U_iso_or_equiv
_atom_site_adp_type
_atom_site_occupancy
_atom_site_symmetry_multiplicity
_atom_site_calc_flag
_atom_site_refinement_flags
Ru1 Ru 0.59268(4) 0.72455(2) 0.28868(2) 0.02646(13) Uani 1 1 d D
H1 H 0.704(3) 0.761(3) 0.343(3) 0.032 Uiso 1 1 d D
Al1 Al 0.73872(16) 0.88494(11) 0.31566(10) 0.0365(4) Uani 1 1 d .
S1 S 0.61492(12) 0.82580(8) 0.20349(8) 0.0300(3) Uani 1 1 d .
P1 P 0.71709(12) 0.65871(9) 0.23723(7) 0.0283(3) Uani 1 1 d .
C1 C 0.4942(5) 0.8621(3) 0.2069(3) 0.0312(12) Uani 1 1 d .
C2 C 0.4145(5) 0.8237(4) 0.2464(3) 0.0354(13) Uani 1 1 d .
C3 C 0.3204(6) 0.8516(4) 0.2489(4) 0.0433(15) Uani 1 1 d .
H3A H 0.2661 0.8257 0.2760 0.052 Uiso 1 1 calc R
C4 C 0.3065(6) 0.9176(4) 0.2115(4) 0.0486(16) Uani 1 1 d .
H4A H 0.2434 0.9377 0.2138 0.058 Uiso 1 1 calc R
C5 C 0.3856(6) 0.9539(4) 0.1708(4) 0.0441(15) Uani 1 1 d .
H5A H 0.3747 0.9983 0.1448 0.053 Uiso 1 1 calc R
C6 C 0.4794(5) 0.9276(4) 0.1670(3) 0.0353(13) Uani 1 1 d .
C7 C 0.4303(5) 0.7511(3) 0.2829(3) 0.0303(12) Uani 1 1 d .
C8 C 0.4102(5) 0.6738(3) 0.2351(3) 0.0290(11) Uani 1 1 d .
C9 C 0.4445(5) 0.6095(3) 0.2672(3) 0.0305(12) Uani 1 1 d .
H9A H 0.4473 0.5612 0.2320 0.037 Uiso 1 1 calc R
C10 C 0.4992(5) 0.6189(3) 0.3440(3) 0.0302(12) Uani 1 1 d .
C11 C 0.5158(5) 0.6963(4) 0.3893(3) 0.0321(12) Uani 1 1 d .
H11A H 0.5651 0.7078 0.4404 0.039 Uiso 1 1 calc R
C12 C 0.4753(5) 0.7603(4) 0.3616(3) 0.0324(12) Uani 1 1 d .
C13 C 0.3480(5) 0.6611(4) 0.1549(3) 0.0367(13) Uani 1 1 d .
H13A H 0.2750 0.6709 0.1547 0.055 Uiso 1 1 calc R
H13B H 0.3384 0.6046 0.1317 0.055 Uiso 1 1 calc R
H13C H 0.3899 0.6996 0.1259 0.055 Uiso 1 1 calc R
C14 C 0.5244(5) 0.5474(4) 0.3795(3) 0.0361(13) Uani 1 1 d .
H14A H 0.4571 0.5142 0.3932 0.054 Uiso 1 1 calc R
H14B H 0.5822 0.5678 0.4251 0.054 Uiso 1 1 calc R
H14C H 0.5503 0.5136 0.3432 0.054 Uiso 1 1 calc R
C15 C 0.4766(6) 0.8327(4) 0.4165(4) 0.0427(15) Uani 1 1 d .
H15A H 0.4080 0.8211 0.4368 0.064 Uiso 1 1 calc R
H15B H 0.4822 0.8813 0.3903 0.064 Uiso 1 1 calc R
H15C H 0.5405 0.8431 0.4581 0.064 Uiso 1 1 calc R
C16 C 0.5622(5) 0.9671(4) 0.1216(3) 0.0346(13) Uani 1 1 d .
C17 C 0.5724(6) 0.9255(4) 0.0536(3) 0.0372(14) Uani 1 1 d .
C18 C 0.6547(6) 0.9619(4) 0.0156(4) 0.0414(15) Uani 1 1 d .
H18A H 0.6630 0.9324 -0.0295 0.050 Uiso 1 1 calc R
C19 C 0.7259(6) 1.0404(4) 0.0414(4) 0.0451(16) Uani 1 1 d .
C20 C 0.7106(6) 1.0824(4) 0.1066(4) 0.0469(16) Uani 1 1 d .
H20A H 0.7565 1.1366 0.1242 0.056 Uiso 1 1 calc R
C21 C 0.6308(6) 1.0481(4) 0.1471(4) 0.0405(14) Uani 1 1 d .
C22 C 0.4951(6) 0.8414(4) 0.0198(4) 0.0430(15) Uani 1 1 d .
H22A H 0.4927 0.8327 -0.0350 0.065 Uiso 1 1 calc R
H22B H 0.4203 0.8385 0.0293 0.065 Uiso 1 1 calc R
H22C H 0.5224 0.7988 0.0434 0.065 Uiso 1 1 calc R
C23 C 0.8184(7) 1.0778(5) 0.0014(5) 0.068(2) Uani 1 1 d .
H23A H 0.8887 1.0960 0.0380 0.102 Uiso 1 1 calc R
H23B H 0.8027 1.1250 -0.0210 0.102 Uiso 1 1 calc R
H23C H 0.8238 1.0366 -0.0386 0.102 Uiso 1 1 calc R
C24 C 0.6225(7) 1.0969(4) 0.2193(4) 0.0499(17) Uani 1 1 d .
H24A H 0.6919 1.1402 0.2378 0.075 Uiso 1 1 calc R
H24B H 0.6094 1.0603 0.2578 0.075 Uiso 1 1 calc R
H24C H 0.5608 1.1218 0.2092 0.075 Uiso 1 1 calc R
C25 C 0.6487(5) 0.5532(3) 0.1873(3) 0.0312(12) Uani 1 1 d .
H25A H 0.6158 0.5220 0.2262 0.037 Uiso 1 1 calc R
C26 C 0.5511(5) 0.5435(4) 0.1216(3) 0.0335(13) Uani 1 1 d .
H26A H 0.5020 0.5767 0.1365 0.040 Uiso 1 1 calc R
H26B H 0.5795 0.5638 0.0769 0.040 Uiso 1 1 calc R
C27 C 0.4852(6) 0.4533(4) 0.1009(3) 0.0390(14) Uani 1 1 d .
H27A H 0.4218 0.4480 0.0591 0.047 Uiso 1 1 calc R
H27B H 0.4554 0.4334 0.1452 0.047 Uiso 1 1 calc R
C28 C 0.5588(6) 0.4009(4) 0.0763(4) 0.0470(16) Uani 1 1 d .
H28A H 0.5791 0.4153 0.0276 0.056 Uiso 1 1 calc R
H28B H 0.5168 0.3421 0.0682 0.056 Uiso 1 1 calc R
C29 C 0.6645(6) 0.4141(4) 0.1358(4) 0.0417(15) Uani 1 1 d .
H29A H 0.7142 0.3850 0.1150 0.050 Uiso 1 1 calc R
H29B H 0.6447 0.3897 0.1811 0.050 Uiso 1 1 calc R
C30 C 0.7271(5) 0.5052(4) 0.1597(3) 0.0377(13) Uani 1 1 d .
H30A H 0.7555 0.5285 0.1161 0.045 Uiso 1 1 calc R
H30B H 0.7912 0.5106 0.2009 0.045 Uiso 1 1 calc R
C31 C 0.8319(5) 0.6414(4) 0.3086(3) 0.0334(12) Uani 1 1 d .
H31A H 0.8856 0.6256 0.2792 0.040 Uiso 1 1 calc R
C32 C 0.7941(5) 0.5712(4) 0.3543(4) 0.0403(14) Uani 1 1 d .
H32A H 0.7531 0.5204 0.3192 0.048 Uiso 1 1 calc R
H32B H 0.7435 0.5854 0.3865 0.048 Uiso 1 1 calc R
C33 C 0.8951(6) 0.5563(4) 0.4043(4) 0.0454(16) Uani 1 1 d .
H33A H 0.8696 0.5113 0.4340 0.054 Uiso 1 1 calc R
H33B H 0.9431 0.5387 0.3716 0.054 Uiso 1 1 calc R
C34 C 0.9619(6) 0.6327(5) 0.4580(4) 0.0526(18) Uani 1 1 d .
H34A H 0.9168 0.6466 0.4947 0.063 Uiso 1 1 calc R
H34B H 1.0288 0.6219 0.4868 0.063 Uiso 1 1 calc R
C35 C 0.9963(6) 0.7045(5) 0.4156(4) 0.0480(16) Uani 1 1 d .
H35A H 1.0507 0.6941 0.3848 0.058 Uiso 1 1 calc R
H35B H 1.0330 0.7547 0.4524 0.058 Uiso 1 1 calc R
C36 C 0.8962(6) 0.7185(4) 0.3632(4) 0.0415(15) Uani 1 1 d .
H36A H 0.8462 0.7355 0.3945 0.050 Uiso 1 1 calc R
H36B H 0.9227 0.7637 0.3340 0.050 Uiso 1 1 calc R
C37 C 0.7910(5) 0.7199(4) 0.1704(3) 0.0354(13) Uani 1 1 d .
H37A H 0.8016 0.7787 0.1912 0.042 Uiso 1 1 calc R
C38 C 0.9072(5) 0.7134(4) 0.1634(4) 0.0411(14) Uani 1 1 d .
H38A H 0.9021 0.6579 0.1380 0.049 Uiso 1 1 calc R
H38B H 0.9535 0.7210 0.2146 0.049 Uiso 1 1 calc R
C39 C 0.9624(6) 0.7789(4) 0.1174(4) 0.0482(17) Uani 1 1 d .
H39A H 0.9767 0.8341 0.1466 0.058 Uiso 1 1 calc R
H39B H 1.0347 0.7705 0.1102 0.058 Uiso 1 1 calc R
C40 C 0.8904(7) 0.7756(5) 0.0395(4) 0.0501(18) Uani 1 1 d .
H40A H 0.9242 0.8234 0.0155 0.060 Uiso 1 1 calc R
H40B H 0.8884 0.7251 0.0065 0.060 Uiso 1 1 calc R
C41 C 0.7728(6) 0.7763(4) 0.0461(4) 0.0455(16) Uani 1 1 d .
H41A H 0.7268 0.7682 -0.0053 0.055 Uiso 1 1 calc R
H41B H 0.7736 0.8305 0.0722 0.055 Uiso 1 1 calc R
C42 C 0.7215(6) 0.7087(4) 0.0902(3) 0.0356(13) Uani 1 1 d .
H42A H 0.7176 0.6544 0.0630 0.043 Uiso 1 1 calc R
H42B H 0.6450 0.7105 0.0937 0.043 Uiso 1 1 calc R
C43 C 0.8965(6) 0.9080(4) 0.3066(4) 0.0487(16) Uani 1 1 d .
H43A H 0.9396 0.9003 0.3549 0.058 Uiso 1 1 calc R
H43B H 0.9034 0.8668 0.2665 0.058 Uiso 1 1 calc R
C44 C 0.9491(7) 0.9930(5) 0.2885(5) 0.060(2) Uani 1 1 d .
H44A H 0.9519 1.0343 0.3326 0.072 Uiso 1 1 calc R
C45 C 1.0678(8) 1.0011(6) 0.2763(6) 0.078(3) Uani 1 1 d .
H45A H 1.1013 1.0574 0.2679 0.116 Uiso 1 1 calc R
H45B H 1.0665 0.9626 0.2319 0.116 Uiso 1 1 calc R
H45C H 1.1116 0.9884 0.3212 0.116 Uiso 1 1 calc R
C46 C 0.8822(9) 1.0120(7) 0.2201(7) 0.102(4) Uani 1 1 d .
H46A H 0.8078 1.0106 0.2294 0.152 Uiso 1 1 calc R
H46B H 0.8765 0.9710 0.1766 0.152 Uiso 1 1 calc R
H46C H 0.9185 1.0668 0.2094 0.152 Uiso 1 1 calc R
C47 C 0.7012(6) 0.9700(4) 0.3791(4) 0.0461(16) Uani 1 1 d .
H47A H 0.7359 1.0239 0.3645 0.055 Uiso 1 1 calc R
H47B H 0.6198 0.9612 0.3667 0.055 Uiso 1 1 calc R
C48 C 0.7348(9) 0.9755(6) 0.4650(6) 0.078(3) Uani 1 1 d .
H48A H 0.6935 0.9230 0.4803 0.094 Uiso 1 1 calc R
C49 C 0.7050(14) 1.0465(8) 0.5083(7) 0.121(5) Uani 1 1 d .
H49A H 0.7181 1.0427 0.5627 0.182 Uiso 1 1 calc R
H49B H 0.6266 1.0432 0.4907 0.182 Uiso 1 1 calc R
H49C H 0.7512 1.0990 0.4992 0.182 Uiso 1 1 calc R
C50 C 0.8615(10) 0.9855(8) 0.4913(7) 0.108(4) Uani 1 1 d .
H50A H 0.8802 0.9945 0.5468 0.162 Uiso 1 1 calc R
H50B H 0.9042 1.0327 0.4714 0.162 Uiso 1 1 calc R
H50C H 0.8797 0.9356 0.4721 0.162 Uiso 1 1 calc R
B1 B 0.0898(6) 0.3626(4) 0.2369(4) 0.0317(14) Uani 1 1 d .
F1 F 0.0774(3) 0.2148(2) 0.3261(2) 0.0432(8) Uani 1 1 d .
F2 F -0.0721(4) 0.1621(2) 0.4087(2) 0.0559(11) Uani 1 1 d .
F3 F -0.2417(4) 0.2317(3) 0.4160(3) 0.0678(13) Uani 1 1 d .
F4 F -0.2565(4) 0.3590(3) 0.3366(3) 0.0602(11) Uani 1 1 d .
F5 F -0.1037(3) 0.4163(2) 0.2548(2) 0.0426(8) Uani 1 1 d .
F6 F 0.0830(3) 0.5390(2) 0.2077(2) 0.0448(9) Uani 1 1 d .
F7 F 0.1772(4) 0.6737(2) 0.3031(2) 0.0517(10) Uani 1 1 d .
F8 F 0.2813(4) 0.6687(2) 0.4463(2) 0.0577(11) Uani 1 1 d .
F9 F 0.2986(3) 0.5210(3) 0.4873(2) 0.0541(10) Uani 1 1 d .
F10 F 0.2129(3) 0.3837(2) 0.38934(19) 0.0428(8) Uani 1 1 d .
F11 F 0.3455(3) 0.4128(2) 0.2738(2) 0.0414(8) Uani 1 1 d .
F12 F 0.4722(3) 0.3198(3) 0.2377(2) 0.0517(10) Uani 1 1 d .
F13 F 0.3828(4) 0.1641(3) 0.1633(3) 0.0629(12) Uani 1 1 d .
F14 F 0.1572(4) 0.1042(2) 0.1255(2) 0.0631(12) Uani 1 1 d .
F15 F 0.0270(3) 0.1962(2) 0.1631(2) 0.0462(9) Uani 1 1 d .
F16 F 0.2157(3) 0.4562(2) 0.14072(19) 0.0400(8) Uani 1 1 d .
F17 F 0.1515(4) 0.4727(3) -0.0034(2) 0.0531(10) Uani 1 1 d .
F18 F -0.0606(4) 0.3947(3) -0.0787(2) 0.0559(11) Uani 1 1 d .
F19 F -0.2047(4) 0.3014(3) -0.0044(2) 0.0567(11) Uani 1 1 d .
F20 F -0.1440(3) 0.2848(2) 0.1388(2) 0.0440(9) Uani 1 1 d .
C51 C -0.0065(5) 0.3180(3) 0.2835(3) 0.0334(13) Uani 1 1 d .
C52 C -0.0031(5) 0.2532(4) 0.3249(3) 0.0352(13) Uani 1 1 d .
C53 C -0.0823(6) 0.2243(4) 0.3686(3) 0.0420(15) Uani 1 1 d .
C54 C -0.1658(6) 0.2591(4) 0.3729(4) 0.0458(16) Uani 1 1 d .
C55 C -0.1731(6) 0.3242(4) 0.3338(4) 0.0453(16) Uani 1 1 d .
C56 C -0.0935(5) 0.3510(4) 0.2911(3) 0.0355(13) Uani 1 1 d .
C57 C 0.1462(5) 0.4524(3) 0.2913(3) 0.0313(12) Uani 1 1 d .
C58 C 0.1387(5) 0.5296(4) 0.2753(3) 0.0338(13) Uani 1 1 d .
C59 C 0.1847(6) 0.6014(4) 0.3253(4) 0.0392(14) Uani 1 1 d .
C60 C 0.2376(6) 0.5993(4) 0.3970(4) 0.0437(16) Uani 1 1 d .
C61 C 0.2454(5) 0.5247(4) 0.4177(3) 0.0391(14) Uani 1 1 d .
C62 C 0.2005(5) 0.4547(4) 0.3654(3) 0.0349(13) Uani 1 1 d .
C63 C 0.1777(5) 0.3089(3) 0.2231(3) 0.0333(13) Uani 1 1 d .
C64 C 0.2923(5) 0.3357(4) 0.2388(3) 0.0339(13) Uani 1 1 d .
C65 C 0.3620(6) 0.2890(4) 0.2194(3) 0.0398(14) Uani 1 1 d .
C66 C 0.3169(7) 0.2111(4) 0.1823(4) 0.0461(17) Uani 1 1 d .
C67 C 0.2030(7) 0.1805(4) 0.1639(4) 0.0457(16) Uani 1 1 d .
C68 C 0.1387(6) 0.2290(4) 0.1837(3) 0.0385(14) Uani 1 1 d .
C69 C 0.0386(5) 0.3724(3) 0.1493(3) 0.0332(13) Uani 1 1 d .
C70 C 0.1083(5) 0.4178(4) 0.1072(3) 0.0340(13) Uani 1 1 d .
C71 C 0.0778(6) 0.4270(4) 0.0326(3) 0.0394(14) Uani 1 1 d .
C72 C -0.0283(6) 0.3875(4) -0.0052(3) 0.0424(15) Uani 1 1 d .
C73 C -0.1009(6) 0.3411(4) 0.0321(4) 0.0415(15) Uani 1 1 d .
C74 C -0.0663(6) 0.3341(4) 0.1074(3) 0.0380(14) Uani 1 1 d .
C75 C 0.5711(8) 0.7160(7) 0.5897(5) 0.078(3) Uani 1 1 d D
C76 C 0.6745(8) 0.7624(6) 0.5899(5) 0.080(3) Uani 1 1 d D
H76A H 0.7301 0.7395 0.5748 0.096 Uiso 1 1 calc R
C77 C 0.6937(12) 0.8438(7) 0.6129(7) 0.114(5) Uani 1 1 d D
H77A H 0.7669 0.8776 0.6162 0.137 Uiso 1 1 calc R
C78 C 0.6151(14) 0.8815(10) 0.6322(7) 0.122(5) Uani 1 1 d D
H78A H 0.6313 0.9391 0.6470 0.146 Uiso 1 1 calc R
C79 C 0.5132(14) 0.8296(9) 0.6282(6) 0.120(5) Uani 1 1 d D
H79A H 0.4570 0.8525 0.6422 0.144 Uiso 1 1 calc R
C80 C 0.4855(10) 0.7468(8) 0.6056(6) 0.096(4) Uani 1 1 d D
H80A H 0.4121 0.7128 0.6010 0.115 Uiso 1 1 calc R
F21 F 0.5452(7) 0.6340(5) 0.5660(4) 0.127(3) Uani 1 1 d .

loop_
_atom_site_aniso_label
_atom_site_aniso_U_11
_atom_site_aniso_U_22
_atom_site_aniso_U_33
_atom_site_aniso_U_23
_atom_site_aniso_U_13
_atom_site_aniso_U_12
Ru1 0.0288(2) 0.0272(2) 0.0232(2) 0.00189(15) 0.00685(15) 0.00662(16)
Al1 0.0359(10) 0.0323(9) 0.0386(9) 0.0000(7) 0.0079(7) 0.0055(7)
S1 0.0342(7) 0.0271(6) 0.0310(7) 0.0055(5) 0.0109(5) 0.0091(5)
P1 0.0312(7) 0.0306(7) 0.0231(6) 0.0027(5) 0.0060(5) 0.0083(6)
C1 0.036(3) 0.027(3) 0.032(3) 0.003(2) 0.006(2) 0.013(2)
C2 0.041(3) 0.034(3) 0.034(3) 0.005(2) 0.009(3) 0.014(3)
C3 0.039(4) 0.043(4) 0.056(4) 0.012(3) 0.019(3) 0.018(3)
C4 0.043(4) 0.050(4) 0.062(4) 0.014(3) 0.017(3) 0.023(3)
C5 0.049(4) 0.037(3) 0.053(4) 0.012(3) 0.012(3) 0.020(3)
C6 0.043(3) 0.029(3) 0.035(3) 0.002(2) 0.008(3) 0.011(3)
C7 0.026(3) 0.032(3) 0.037(3) 0.007(2) 0.016(2) 0.009(2)
C8 0.024(3) 0.028(3) 0.036(3) 0.005(2) 0.005(2) 0.009(2)
C9 0.032(3) 0.028(3) 0.030(3) 0.003(2) 0.008(2) 0.004(2)
C10 0.031(3) 0.028(3) 0.032(3) 0.006(2) 0.010(2) 0.005(2)
C11 0.029(3) 0.045(3) 0.022(3) 0.005(2) 0.011(2) 0.005(2)
C12 0.028(3) 0.037(3) 0.035(3) 0.001(2) 0.015(2) 0.011(2)
C13 0.042(3) 0.034(3) 0.034(3) 0.005(2) 0.003(3) 0.010(3)
C14 0.035(3) 0.040(3) 0.035(3) 0.010(2) 0.009(2) 0.009(3)
C15 0.055(4) 0.037(3) 0.039(3) -0.002(3) 0.018(3) 0.013(3)
C16 0.040(3) 0.029(3) 0.036(3) 0.008(2) 0.006(3) 0.011(3)
C17 0.045(4) 0.029(3) 0.036(3) 0.007(2) 0.003(3) 0.009(3)
C18 0.052(4) 0.041(3) 0.033(3) 0.009(3) 0.012(3) 0.013(3)
C19 0.051(4) 0.040(3) 0.044(4) 0.014(3) 0.011(3) 0.007(3)
C20 0.051(4) 0.036(3) 0.046(4) 0.006(3) 0.007(3) -0.001(3)
C21 0.050(4) 0.033(3) 0.039(3) 0.006(3) 0.007(3) 0.012(3)
C22 0.054(4) 0.036(3) 0.036(3) 0.001(3) 0.008(3) 0.009(3)
C23 0.067(6) 0.068(5) 0.057(5) 0.013(4) 0.021(4) -0.010(4)
C24 0.059(5) 0.039(4) 0.048(4) 0.000(3) 0.009(3) 0.009(3)
C25 0.039(3) 0.032(3) 0.022(3) 0.004(2) 0.006(2) 0.009(2)
C26 0.042(3) 0.035(3) 0.025(3) 0.003(2) 0.007(2) 0.013(3)
C27 0.045(4) 0.039(3) 0.029(3) -0.001(2) 0.003(3) 0.009(3)
C28 0.060(5) 0.037(3) 0.041(4) -0.006(3) 0.007(3) 0.014(3)
C29 0.048(4) 0.037(3) 0.045(4) 0.000(3) 0.013(3) 0.020(3)
C30 0.042(4) 0.041(3) 0.033(3) 0.002(2) 0.011(3) 0.015(3)
C31 0.031(3) 0.045(3) 0.026(3) 0.003(2) 0.005(2) 0.015(3)
C32 0.039(3) 0.050(4) 0.035(3) 0.012(3) 0.009(3) 0.014(3)
C33 0.043(4) 0.058(4) 0.041(3) 0.016(3) 0.008(3) 0.020(3)
C34 0.048(4) 0.080(5) 0.031(3) 0.005(3) -0.002(3) 0.025(4)
C35 0.034(3) 0.062(4) 0.043(4) -0.006(3) -0.004(3) 0.014(3)
C36 0.041(4) 0.043(4) 0.038(3) -0.002(3) 0.001(3) 0.015(3)
C37 0.036(3) 0.038(3) 0.034(3) 0.005(2) 0.014(2) 0.009(3)
C38 0.039(4) 0.045(4) 0.044(3) 0.011(3) 0.018(3) 0.010(3)
C39 0.045(4) 0.048(4) 0.058(4) 0.010(3) 0.028(3) 0.011(3)
C40 0.068(5) 0.050(4) 0.044(4) 0.016(3) 0.032(3) 0.021(4)
C41 0.061(4) 0.042(4) 0.041(3) 0.014(3) 0.019(3) 0.018(3)
C42 0.047(4) 0.035(3) 0.030(3) 0.007(2) 0.014(3) 0.015(3)
C43 0.045(4) 0.038(4) 0.055(4) -0.003(3) 0.005(3) 0.004(3)
C44 0.054(5) 0.049(4) 0.072(5) 0.003(4) 0.018(4) 0.004(4)
C45 0.055(5) 0.078(6) 0.089(7) 0.010(5) 0.017(5) -0.003(5)
C46 0.072(7) 0.094(8) 0.131(10) 0.058(7) 0.010(7) -0.001(6)
C47 0.055(4) 0.032(3) 0.048(4) 0.000(3) 0.016(3) 0.005(3)
C48 0.086(7) 0.065(6) 0.078(6) 0.006(5) 0.018(5) 0.011(5)
C49 0.181(16) 0.104(9) 0.094(9) -0.003(7) 0.049(9) 0.058(10)
C50 0.086(8) 0.121(10) 0.093(8) 0.014(7) 0.007(6) -0.009(7)
B1 0.032(3) 0.031(3) 0.028(3) 0.003(2) 0.001(3) 0.005(3)
F1 0.049(2) 0.0379(19) 0.047(2) 0.0140(15) 0.0109(17) 0.0150(17)
F2 0.087(3) 0.039(2) 0.047(2) 0.0177(17) 0.026(2) 0.014(2)
F3 0.081(3) 0.061(3) 0.072(3) 0.020(2) 0.050(3) 0.011(2)
F4 0.057(3) 0.059(3) 0.077(3) 0.017(2) 0.034(2) 0.023(2)
F5 0.047(2) 0.0389(19) 0.049(2) 0.0120(16) 0.0138(17) 0.0179(16)
F6 0.065(3) 0.0342(18) 0.0381(19) 0.0096(15) 0.0108(17) 0.0171(17)
F7 0.068(3) 0.0288(18) 0.063(2) 0.0055(16) 0.033(2) 0.0100(18)
F8 0.059(3) 0.043(2) 0.059(2) -0.0230(18) 0.020(2) -0.0048(19)
F9 0.051(2) 0.070(3) 0.0313(19) -0.0057(17) 0.0014(16) 0.007(2)
F10 0.051(2) 0.044(2) 0.0310(18) 0.0074(15) 0.0018(15) 0.0107(17)
F11 0.037(2) 0.0395(19) 0.0428(19) 0.0026(15) 0.0068(15) 0.0043(15)
F12 0.040(2) 0.070(3) 0.053(2) 0.020(2) 0.0152(18) 0.021(2)
F13 0.079(3) 0.068(3) 0.062(3) 0.011(2) 0.025(2) 0.048(3)
F14 0.090(4) 0.038(2) 0.060(3) -0.0087(18) 0.015(2) 0.019(2)
F15 0.048(2) 0.0333(18) 0.050(2) -0.0037(15) 0.0038(17) 0.0053(16)
F16 0.041(2) 0.0384(18) 0.0403(19) 0.0079(15) 0.0134(15) 0.0061(15)
F17 0.072(3) 0.059(2) 0.040(2) 0.0179(18) 0.0284(19) 0.024(2)
F18 0.076(3) 0.071(3) 0.0266(18) 0.0087(17) 0.0049(18) 0.034(2)
F19 0.053(3) 0.066(3) 0.042(2) -0.0016(18) -0.0106(18) 0.014(2)
F20 0.040(2) 0.044(2) 0.0410(19) 0.0051(15) 0.0030(15) 0.0016(16)
C51 0.036(3) 0.029(3) 0.030(3) 0.002(2) 0.004(2) 0.003(2)
C52 0.040(3) 0.031(3) 0.031(3) 0.002(2) 0.004(2) 0.005(3)
C53 0.058(4) 0.030(3) 0.032(3) 0.004(2) 0.010(3) 0.002(3)
C54 0.051(4) 0.040(3) 0.046(4) 0.003(3) 0.024(3) 0.003(3)
C55 0.049(4) 0.040(3) 0.046(4) 0.001(3) 0.016(3) 0.010(3)
C56 0.041(3) 0.030(3) 0.033(3) 0.003(2) 0.008(2) 0.007(3)
C57 0.032(3) 0.030(3) 0.031(3) 0.002(2) 0.011(2) 0.005(2)
C58 0.034(3) 0.033(3) 0.033(3) 0.004(2) 0.011(2) 0.004(2)
C59 0.042(4) 0.031(3) 0.048(4) 0.003(3) 0.025(3) 0.007(3)
C60 0.040(4) 0.040(3) 0.043(4) -0.012(3) 0.020(3) -0.004(3)
C61 0.036(3) 0.047(4) 0.030(3) -0.001(3) 0.009(2) 0.004(3)
C62 0.035(3) 0.034(3) 0.033(3) 0.004(2) 0.009(2) 0.004(3)
C63 0.044(4) 0.030(3) 0.027(3) 0.007(2) 0.008(2) 0.011(3)
C64 0.043(3) 0.030(3) 0.030(3) 0.007(2) 0.009(2) 0.009(3)
C65 0.047(4) 0.047(4) 0.034(3) 0.018(3) 0.013(3) 0.021(3)
C66 0.070(5) 0.050(4) 0.033(3) 0.013(3) 0.019(3) 0.034(4)
C67 0.073(5) 0.034(3) 0.036(3) 0.005(3) 0.017(3) 0.020(3)
C68 0.049(4) 0.032(3) 0.034(3) 0.006(2) 0.007(3) 0.011(3)
C69 0.043(3) 0.030(3) 0.027(3) 0.003(2) 0.005(2) 0.011(3)
C70 0.042(3) 0.032(3) 0.028(3) 0.001(2) 0.006(2) 0.010(3)
C71 0.054(4) 0.036(3) 0.035(3) 0.008(3) 0.019(3) 0.016(3)
C72 0.060(4) 0.042(3) 0.029(3) 0.005(3) 0.006(3) 0.023(3)
C73 0.048(4) 0.041(3) 0.034(3) 0.001(3) -0.001(3) 0.018(3)
C74 0.044(4) 0.036(3) 0.033(3) 0.002(2) 0.005(3) 0.011(3)
C75 0.087(7) 0.097(8) 0.046(5) 0.027(5) 0.006(5) 0.015(6)
C76 0.077(7) 0.086(7) 0.067(6) 0.019(5) -0.010(5) 0.019(6)
C77 0.107(11) 0.100(10) 0.104(9) 0.024(8) -0.031(8) -0.001(8)
C78 0.154(15) 0.118(11) 0.075(8) -0.012(7) -0.004(9) 0.029(11)
C79 0.151(15) 0.158(14) 0.049(6) -0.010(7) 0.025(7) 0.044(12)
C80 0.088(8) 0.148(12) 0.058(6) 0.028(7) 0.028(5) 0.030(8)
F21 0.152(7) 0.099(5) 0.115(6) 0.035(4) 0.007(5) 0.012(5)

loop_
_atom_type_symbol
_atom_type_description
_atom_type_scat_dispersion_real
_atom_type_scat_dispersion_imag
_atom_type_scat_source
C C 0.0181 0.0091 'International Tables Vol C Tables 4.2.6.8 and 6.1.1.4'
H H 0.0000 0.0000 'International Tables Vol C Tables 4.2.6.8 and 6.1.1.4'
B B 0.0090 0.0039 'International Tables Vol C Tables 4.2.6.8 and 6.1.1.4'
F F 0.0727 0.0534 'International Tables Vol C Tables 4.2.6.8 and 6.1.1.4'
Al Al 0.2130 0.2455 'International Tables Vol C Tables 4.2.6.8 and 6.1.1.4'
P P 0.2955 0.4335 'International Tables Vol C Tables 4.2.6.8 and 6.1.1.4'
S S 0.3331 0.5567 'International Tables Vol C Tables 4.2.6.8 and 6.1.1.4'
Ru Ru 0.0552 3.2960 'International Tables Vol C Tables 4.2.6.8 and 6.1.1.4'

loop_
_geom_angle_atom_site_label_1
_geom_angle_atom_site_label_2
_geom_angle_atom_site_label_3
_geom_angle
C7 Ru1 C11 66.4(2)
C7 Ru1 C8 37.6(2)
C11 Ru1 C8 78.1(2)
C7 Ru1 C12 36.8(2)
C11 Ru1 C12 36.4(2)
C8 Ru1 C12 66.2(2)
C7 Ru1 C10 78.8(2)
C11 Ru1 C10 36.8(2)
C8 Ru1 C10 65.9(2)
C12 Ru1 C10 65.9(2)
C7 Ru1 C9 65.9(2)
C11 Ru1 C9 65.1(2)
C8 Ru1 C9 36.0(2)
C12 Ru1 C9 76.6(2)
C10 Ru1 C9 36.1(2)
C7 Ru1 P1 151.82(16)
C11 Ru1 P1 127.09(17)
C8 Ru1 P1 115.83(15)
C12 Ru1 P1 163.46(16)
C10 Ru1 P1 99.35(15)
C9 Ru1 P1 95.88(15)
C7 Ru1 S1 81.39(15)
C11 Ru1 S1 140.12(17)
C8 Ru1 S1 90.82(14)
C12 Ru1 S1 104.14(15)
C10 Ru1 S1 156.67(15)
C9 Ru1 S1 122.93(14)
P1 Ru1 S1 92.33(5)
C7 Ru1 Al1 101.44(15)
C11 Ru1 Al1 110.76(16)
C8 Ru1 Al1 132.77(14)
C12 Ru1 Al1 93.18(15)
C10 Ru1 Al1 145.03(15)
C9 Ru1 Al1 167.35(16)
P1 Ru1 Al1 95.87(5)
S1 Ru1 Al1 51.84(5)
C47 Al1 C43 115.3(3)
C47 Al1 S1 116.9(2)
C43 Al1 S1 114.2(2)
C47 Al1 Ru1 118.0(2)
C43 Al1 Ru1 123.1(2)
S1 Al1 Ru1 54.61(5)
C1 S1 Al1 106.15(19)
C1 S1 Ru1 101.36(19)
Al1 S1 Ru1 73.55(6)
C25 P1 C37 108.2(3)
C25 P1 C31 102.0(3)
C37 P1 C31 104.3(3)
C25 P1 Ru1 113.7(2)
C37 P1 Ru1 112.1(2)
C31 P1 Ru1 115.65(19)
C2 C1 C6 120.8(6)
C2 C1 S1 119.8(4)
C6 C1 S1 119.4(5)
C1 C2 C3 119.9(6)
C1 C2 C7 118.6(5)
C3 C2 C7 121.5(5)
C2 C3 C4 119.8(6)
C5 C4 C3 119.5(6)
C6 C5 C4 122.2(6)
C5 C6 C1 117.8(6)
C5 C6 C16 120.9(5)
C1 C6 C16 121.3(6)
C12 C7 C8 120.9(5)
C12 C7 C2 120.4(5)
C8 C7 C2 118.3(5)
C12 C7 Ru1 74.9(3)
C8 C7 Ru1 73.7(3)
C2 C7 Ru1 117.5(4)
C9 C8 C7 118.2(5)
C9 C8 C13 121.4(5)
C7 C8 C13 120.3(5)
C9 C8 Ru1 72.9(3)
C7 C8 Ru1 68.7(3)
C13 C8 Ru1 132.9(4)
C8 C9 C10 122.4(5)
C8 C9 Ru1 71.0(3)
C10 C9 Ru1 71.8(3)
C9 C10 C11 117.3(5)
C9 C10 C14 121.5(5)
C11 C10 C14 120.7(5)
C9 C10 Ru1 72.1(3)
C11 C10 Ru1 69.2(3)
C14 C10 Ru1 136.7(4)
C12 C11 C10 122.6(5)
C12 C11 Ru1 74.2(3)
C10 C11 Ru1 74.0(3)
C11 C12 C7 118.0(5)
C11 C12 C15 119.0(5)
C7 C12 C15 122.9(6)
C11 C12 Ru1 69.4(3)
C7 C12 Ru1 68.3(3)
C15 C12 Ru1 136.9(4)
C17 C16 C21 119.1(6)
C17 C16 C6 121.0(5)
C21 C16 C6 119.9(5)
C18 C17 C16 119.4(6)
C18 C17 C22 119.0(6)
C16 C17 C22 121.7(6)
C17 C18 C19 122.2(6)
C20 C19 C18 117.6(6)
C20 C19 C23 120.7(6)
C18 C19 C23 121.7(7)
C19 C20 C21 122.2(6)
C20 C21 C16 119.3(6)
C20 C21 C24 118.9(6)
C16 C21 C24 121.8(6)
C26 C25 C30 107.8(5)
C26 C25 P1 116.9(4)
C30 C25 P1 115.6(4)
C27 C26 C25 110.3(5)
C26 C27 C28 110.6(5)
C27 C28 C29 111.5(5)
C28 C29 C30 112.9(5)
C29 C30 C25 110.0(5)
C36 C31 C32 108.9(5)
C36 C31 P1 113.1(4)
C32 C31 P1 114.3(4)
C31 C32 C33 110.1(5)
C34 C33 C32 111.7(6)
C35 C34 C33 111.2(5)
C34 C35 C36 111.6(6)
C31 C36 C35 111.8(5)
C38 C37 C42 108.4(5)
C38 C37 P1 118.4(4)
C42 C37 P1 113.8(4)
C37 C38 C39 110.7(6)
C40 C39 C38 112.6(6)
C41 C40 C39 111.6(5)
C40 C41 C42 111.1(6)
C41 C42 C37 110.6(5)
C44 C43 Al1 116.0(6)
C46 C44 C43 111.2(7)
C46 C44 C45 109.6(8)
C43 C44 C45 111.2(7)
C48 C47 Al1 117.6(6)
C47 C48 C49 112.6(9)
C47 C48 C50 112.7(9)
C49 C48 C50 108.0(10)
C63 B1 C69 101.7(5)
C63 B1 C57 114.5(5)
C69 B1 C57 112.6(5)
C63 B1 C51 113.7(5)
C69 B1 C51 113.3(5)
C57 B1 C51 101.6(5)
C56 C51 C52 113.6(5)
C56 C51 B1 119.9(5)
C52 C51 B1 126.1(6)
F1 C52 C51 122.1(5)
F1 C52 C53 115.6(5)
C51 C52 C53 122.4(6)
C54 C53 F2 120.2(6)
C54 C53 C52 120.8(6)
F2 C53 C52 118.9(6)
C53 C54 F3 120.8(6)
C53 C54 C55 119.6(6)
F3 C54 C55 119.6(7)
F4 C55 C54 120.5(6)
F4 C55 C56 121.4(6)
C54 C55 C56 118.0(7)
F5 C56 C51 119.0(5)
F5 C56 C55 115.5(6)
C51 C56 C55 125.5(6)
C58 C57 C62 112.3(5)
C58 C57 B1 127.8(5)
C62 C57 B1 119.6(5)
F6 C58 C59 114.8(5)
F6 C58 C57 121.0(5)
C59 C58 C57 124.2(6)
F7 C59 C60 120.0(6)
F7 C59 C58 119.7(6)
C60 C59 C58 120.3(6)
F8 C60 C59 120.7(6)
F8 C60 C61 120.5(6)
C59 C60 C61 118.7(6)
F9 C61 C60 120.0(6)
F9 C61 C62 120.9(6)
C60 C61 C62 119.0(6)
F10 C62 C61 115.8(5)
F10 C62 C57 118.9(5)
C61 C62 C57 125.3(6)
C64 C63 C68 112.2(6)
C64 C63 B1 127.6(5)
C68 C63 B1 119.9(6)
F11 C64 C63 120.8(5)
F11 C64 C65 114.6(6)
C63 C64 C65 124.6(6)
F12 C65 C66 120.1(6)
F12 C65 C64 120.5(6)
C66 C65 C64 119.4(6)
F13 C66 C65 120.6(7)
F13 C66 C67 120.2(6)
C65 C66 C67 119.2(6)
F14 C67 C68 121.0(7)
F14 C67 C66 119.9(6)
C68 C67 C66 119.1(6)
C67 C68 F15 116.5(6)
C67 C68 C63 125.6(7)
F15 C68 C63 117.9(6)
C74 C69 C70 112.8(5)
C74 C69 B1 127.8(5)
C70 C69 B1 119.0(5)
F16 C70 C71 116.1(5)
F16 C70 C69 119.1(5)
C71 C70 C69 124.8(6)
F17 C71 C70 120.5(6)
F17 C71 C72 120.5(6)
C70 C71 C72 119.0(6)
F18 C72 C73 120.1(6)
F18 C72 C71 120.4(6)
C73 C72 C71 119.5(6)
F19 C73 C72 120.2(6)
F19 C73 C74 120.5(6)
C72 C73 C74 119.3(6)
F20 C74 C69 120.8(5)
F20 C74 C73 114.7(6)
C69 C74 C73 124.5(6)
C76 C75 F21 118.8(10)
C76 C75 C80 124.4(11)
F21 C75 C80 116.5(10)
C75 C76 C77 115.5(12)
C76 C77 C78 125.1(13)
C79 C78 C77 114.6(15)
C78 C79 C80 124.7(15)
C79 C80 C75 115.4(12)

loop_
_geom_bond_atom_site_label_1
_geom_bond_atom_site_label_2
_geom_bond_distance
Ru1 C7 2.205(6)
Ru1 C11 2.230(5)
Ru1 C8 2.271(6)
Ru1 C12 2.292(5)
Ru1 C10 2.293(5)
Ru1 C9 2.296(5)
Ru1 P1 2.4012(15)
Ru1 S1 2.4043(13)
Ru1 Al1 2.8286(18)
Al1 C47 1.958(7)
Al1 C43 1.977(8)
Al1 S1 2.319(2)
S1 C1 1.797(6)
P1 C25 1.854(6)
P1 C37 1.874(6)
P1 C31 1.883(6)
C1 C2 1.392(8)
C1 C6 1.414(8)
C2 C3 1.395(9)
C2 C7 1.492(8)
C3 C4 1.395(10)
C4 C5 1.390(10)
C5 C6 1.382(9)
C6 C16 1.498(8)
C7 C12 1.422(8)
C7 C8 1.443(8)
C8 C9 1.412(8)
C8 C13 1.501(8)
C9 C10 1.422(8)
C10 C11 1.429(8)
C10 C14 1.502(8)
C11 C12 1.412(9)
C12 C15 1.499(8)
C16 C17 1.399(9)
C16 C21 1.417(9)
C17 C18 1.387(9)
C17 C22 1.520(8)
C18 C19 1.396(9)
C19 C20 1.384(10)
C19 C23 1.511(10)
C20 C21 1.385(9)
C21 C24 1.511(9)
C25 C26 1.534(8)
C25 C30 1.547(8)
C26 C27 1.525(8)
C27 C28 1.529(9)
C28 C29 1.531(10)
C29 C30 1.534(9)
C31 C36 1.522(8)
C31 C32 1.533(8)
C32 C33 1.535(9)
C33 C34 1.513(10)
C34 C35 1.508(11)
C35 C36 1.539(9)
C37 C38 1.531(9)
C37 C42 1.537(8)
C38 C39 1.542(9)
C39 C40 1.537(11)
C40 C41 1.519(10)
C41 C42 1.527(8)
C43 C44 1.518(10)
C44 C46 1.490(14)
C44 C45 1.531(12)
C47 C48 1.527(12)
C48 C49 1.535(15)
C48 C50 1.562(16)
B1 C63 1.642(9)
B1 C69 1.649(8)
B1 C57 1.657(8)
B1 C51 1.659(9)
F1 C52 1.341(7)
F2 C53 1.355(7)
F3 C54 1.352(7)
F4 C55 1.340(8)
F5 C56 1.362(7)
F6 C58 1.353(7)
F7 C59 1.347(7)
F8 C60 1.342(7)
F9 C61 1.341(7)
F10 C62 1.355(7)
F11 C64 1.353(7)
F12 C65 1.338(8)
F13 C66 1.352(8)
F14 C67 1.349(8)
F15 C68 1.360(8)
F16 C70 1.364(7)
F17 C71 1.349(7)
F18 C72 1.349(7)
F19 C73 1.346(8)
F20 C74 1.357(7)
C51 C56 1.378(9)
C51 C52 1.391(8)
C52 C53 1.395(9)
C53 C54 1.344(10)
C54 C55 1.379(10)
C55 C56 1.379(9)
C57 C58 1.390(8)
C57 C62 1.394(8)
C58 C59 1.381(8)
C59 C60 1.367(10)
C60 C61 1.376(10)
C61 C62 1.380(8)
C63 C64 1.382(9)
C63 C68 1.400(8)
C64 C65 1.390(9)
C65 C66 1.363(10)
C66 C67 1.379(11)
C67 C68 1.359(10)
C69 C74 1.384(9)
C69 C70 1.390(8)
C70 C71 1.374(8)
C71 C72 1.376(10)
C72 C73 1.361(10)
C73 C74 1.385(9)
C75 C76 1.348(11)
C75 F21 1.357(12)
C75 C80 1.376(8)
C76 C77 1.353(11)
C77 C78 1.384(12)
C78 C79 1.355(12)
C79 C80 1.365(12)
